data_7708059
loop_
_publ_author_name
'DeLaney, Christopher'
'Sheng, Yan'
'Pectol, D. Chase'
'Vantansever, Erol'
'Zhang, Hanyuan'
'Bhuvanesh, Nattamai'
'Salas, Isaiah'
'Liu, Wenshe R.'
'Fierke, Carol F.'
'Darensbourg, Marcetta Y.'

_publ_section_title
;
 Zinc thiotropolone combinations as inhibitors of the SARS-CoV-2 main
 protease.
;
_journal_issue 35
_journal_name_full 'Dalton transactions (Cambridge, England : 2003)'
_journal_page_first 12226
_journal_page_last 12233
_journal_paper_doi 10.1039/d1dt02499j
_journal_volume 50
_journal_year 2021
_chemical_formula_moiety 'C20 H22 O2 S2 Zn'
_chemical_formula_sum 'C20 H22 O2 S2 Zn'
_chemical_formula_weight 423.86
_space_group_crystal_system monoclinic
_space_group_IT_number 14
_space_group_name_Hall '-P 2yn'
_space_group_name_H-M_alt 'P 1 21/n 1'
_atom_sites_solution_hydrogens geom
_atom_sites_solution_primary dual
_audit_creation_date 2020-07-09
_audit_creation_method
;
Olex2 1.2
(compiled 2018.05.29 svn.r3508 for OlexSys, GUI svn.r5506)
;
_audit_update_record
;
2021-01-21 deposited with the CCDC.	2021-08-13 downloaded from the CCDC.
;
_cell_angle_alpha 90
_cell_angle_beta 108.298(2)
_cell_angle_gamma 90
_cell_formula_units_Z 4
_cell_length_a 12.4113(8)
_cell_length_b 10.4092(7)
_cell_length_c 15.6036(10)
_cell_measurement_reflns_used 9939
_cell_measurement_temperature 110.0
_cell_measurement_theta_max 27.485
_cell_measurement_theta_min 2.392
_cell_volume 1913.9(2)
_computing_cell_refinement 'SAINT V8.38 Bruker AXS Inc., Madison, WI, USA.'
_computing_data_reduction 'SAINT V8.38 Bruker AXS Inc., Madison, WI, USA.'
_computing_molecular_graphics 'Olex2 (Dolomanov et al., 2009)'
_computing_publication_material 'Olex2 (Dolomanov et al., 2009)'
_computing_structure_refinement 'ShelXL (Sheldrick, 2015)'
_computing_structure_solution 'ShelXT (Sheldrick, 2015)'
_diffrn_ambient_temperature 110.0
_diffrn_measured_fraction_theta_full 0.997
_diffrn_measured_fraction_theta_max 0.997
_diffrn_measurement_device_type 'Bruker PHOTON II'
_diffrn_measurement_method '\f and \w scans'
_diffrn_radiation_type MoK\a
_diffrn_radiation_wavelength 0.71073
_diffrn_reflns_av_R_equivalents 0.0498
_diffrn_reflns_av_unetI/netI 0.0220
_diffrn_reflns_Laue_measured_fraction_full 0.997
_diffrn_reflns_Laue_measured_fraction_max 0.997
_diffrn_reflns_limit_h_max 16
_diffrn_reflns_limit_h_min -16
_diffrn_reflns_limit_k_max 13
_diffrn_reflns_limit_k_min -13
_diffrn_reflns_limit_l_max 20
_diffrn_reflns_limit_l_min -20
_diffrn_reflns_number 54898
_diffrn_reflns_point_group_measured_fraction_full 0.997
_diffrn_reflns_point_group_measured_fraction_max 0.997
_diffrn_reflns_theta_full 25.242
_diffrn_reflns_theta_max 27.517
_diffrn_reflns_theta_min 2.391
_diffrn_standards_number 0
_exptl_absorpt_coefficient_mu 1.512
_exptl_absorpt_correction_T_max 0.2616
_exptl_absorpt_correction_T_min 0.1784
_exptl_absorpt_correction_type multi-scan
_exptl_absorpt_process_details
'SADABS-2016/2 (Bruker,2016/2) was used for absorption correction. wR2(int) was 0.1406 before and 0.0606 after correction. The Ratio of minimum to maximum transmission is 0.6820. The \l/2 correction factor is Not present.'
_exptl_crystal_colour orange
_exptl_crystal_colour_primary orange
_exptl_crystal_density_diffrn 1.471
_exptl_crystal_description needle
_exptl_crystal_F_000 880
_exptl_crystal_recrystallization_method 'Re-crystallisation from solvent: Dichloromethane'
_exptl_crystal_size_max 0.402
_exptl_crystal_size_mid 0.043
_exptl_crystal_size_min 0.039
_refine_diff_density_max 1.127
_refine_diff_density_min -0.224
_refine_diff_density_rms 0.065
_refine_ls_extinction_method none
_refine_ls_goodness_of_fit_ref 1.055
_refine_ls_hydrogen_treatment constr
_refine_ls_matrix_type full
_refine_ls_number_parameters 230
_refine_ls_number_reflns 4387
_refine_ls_number_restraints 0
_refine_ls_restrained_S_all 1.055
_refine_ls_R_factor_all 0.0406
_refine_ls_R_factor_gt 0.0327
_refine_ls_shift/su_max 0.001
_refine_ls_shift/su_mean 0.000
_refine_ls_structure_factor_coef Fsqd
_refine_ls_weighting_details 'w=1/[\s^2^(Fo^2^)+(0.0351P)^2^+1.9044P] where P=(Fo^2^+2Fc^2^)/3'
_refine_ls_weighting_scheme calc
_refine_ls_wR_factor_gt 0.0762
_refine_ls_wR_factor_ref 0.0808
_reflns_Friedel_coverage 0.000
_reflns_number_gt 3824
_reflns_number_total 4387
_reflns_threshold_expression 'I > 2\s(I)'
_cod_data_source_file d1dt02499j2.cif
_cod_data_source_block znshk2
_cod_depositor_comments 'Adding full bibliography for 7708058--7708059.cif.'
_cod_database_code 7708059
_shelx_shelxl_version_number 2018/3
_shelx_space_group_comment
;
The symmetry employed for this shelxl refinement is uniquely defined
by the following loop, which should always be used as a source of
symmetry information in preference to the above space-group names.
They are only intended as comments.
;
_shelx_estimated_absorpt_t_max 0.943
_shelx_estimated_absorpt_t_min 0.582
_olex2_refinement_description
;
1. Fixed Uiso
 At 1.2 times of:
  All C(H) groups
 At 1.5 times of:
  All C(H,H,H) groups
2.a Ternary CH refined with riding coordinates:
 C8(H8), C18(H18)
2.b Aromatic/amide H refined with riding coordinates:
 C3(H3), C4(H4), C5(H5), C7(H7), C13(H13), C14(H14), C15(H15), C17(H17)
2.c Idealised Me refined as rotating group:
 C9(H9A,H9B,H9C), C10(H10A,H10B,H10C), C19(H19A,H19B,H19C), C20(H20A,H20B,H20C)
;
_olex2_submission_special_instructions 'No special instructions were received'

loop_
_space_group_symop_operation_xyz
'x, y, z'
'-x+1/2, y+1/2, -z+1/2'
'-x, -y, -z'
'x-1/2, -y-1/2, z-1/2'

loop_
_atom_site_label
_atom_site_type_symbol
_atom_site_fract_x
_atom_site_fract_y
_atom_site_fract_z
_atom_site_U_iso_or_equiv
_atom_site_adp_type
_atom_site_occupancy
_atom_site_site_symmetry_order
_atom_site_calc_flag
_atom_site_refinement_flags_posn
_atom_site_refinement_flags_adp
_atom_site_refinement_flags_occupancy
_atom_site_disorder_assembly
_atom_site_disorder_group
Zn1 Zn 0.69639(2) 0.26537(2) 0.38785(2) 0.01944(8) Uani 1 1 d . . . . .
S1 S 0.52661(4) 0.17142(5) 0.37527(3) 0.02183(12) Uani 1 1 d . . . . .
S2 S 0.87106(4) 0.19153(5) 0.39438(3) 0.02266(12) Uani 1 1 d . . . . .
O1 O 0.61447(12) 0.37502(14) 0.28430(10) 0.0234(3) Uani 1 1 d . . . . .
O2 O 0.77380(11) 0.37707(14) 0.49142(9) 0.0206(3) Uani 1 1 d . . . . .
C1 C 0.44817(16) 0.26028(18) 0.28248(13) 0.0172(4) Uani 1 1 d . . . . .
C2 C 0.50908(17) 0.35517(19) 0.24549(13) 0.0186(4) Uani 1 1 d . . . . .
C3 C 0.45837(19) 0.4284(2) 0.16611(14) 0.0235(4) Uani 1 1 d . . . . .
H3 H 0.510185 0.479814 0.147438 0.028 Uiso 1 1 calc R . . . .
C4 C 0.3481(2) 0.4378(2) 0.11189(14) 0.0275(5) Uani 1 1 d . . . . .
H4 H 0.336301 0.495010 0.062333 0.033 Uiso 1 1 calc R . . . .
C5 C 0.25025(19) 0.3775(2) 0.11730(14) 0.0260(5) Uani 1 1 d . . . . .
H5 H 0.180976 0.403378 0.074083 0.031 Uiso 1 1 calc R . . . .
C6 C 0.24212(17) 0.2849(2) 0.17781(14) 0.0207(4) Uani 1 1 d . . . . .
C7 C 0.33267(17) 0.23408(19) 0.24912(14) 0.0199(4) Uani 1 1 d . . . . .
H7 H 0.309619 0.167549 0.281222 0.024 Uiso 1 1 calc R . . . .
C8 C 0.12477(18) 0.2300(2) 0.16701(14) 0.0241(4) Uani 1 1 d . . . . .
H8 H 0.069733 0.277258 0.116066 0.029 Uiso 1 1 calc R . . . .
C9 C 0.11601(19) 0.0881(2) 0.14136(16) 0.0279(5) Uani 1 1 d . . . . .
H9A H 0.136310 0.076536 0.086017 0.042 Uiso 1 1 calc GR . . . .
H9B H 0.038071 0.058378 0.131256 0.042 Uiso 1 1 calc GR . . . .
H9C H 0.168008 0.038201 0.190327 0.042 Uiso 1 1 calc GR . . . .
C10 C 0.0895(2) 0.2541(3) 0.25121(17) 0.0347(6) Uani 1 1 d . . . . .
H10A H 0.141686 0.209044 0.302805 0.052 Uiso 1 1 calc GR . . . .
H10B H 0.012163 0.222352 0.240925 0.052 Uiso 1 1 calc GR . . . .
H10C H 0.092152 0.346522 0.263817 0.052 Uiso 1 1 calc GR . . . .
C11 C 0.94646(17) 0.28394(18) 0.48686(13) 0.0174(4) Uani 1 1 d . . . . .
C12 C 0.88155(16) 0.37049(18) 0.52566(13) 0.0169(4) Uani 1 1 d . . . . .
C13 C 0.93095(17) 0.44998(19) 0.60177(13) 0.0190(4) Uani 1 1 d . . . . .
H13 H 0.877689 0.499185 0.620272 0.023 Uiso 1 1 calc R . . . .
C14 C 1.04185(18) 0.4686(2) 0.65351(13) 0.0217(4) Uani 1 1 d . . . . .
H14 H 1.052107 0.528267 0.701486 0.026 Uiso 1 1 calc R . . . .
C15 C 1.14174(17) 0.41453(19) 0.64728(13) 0.0207(4) Uani 1 1 d . . . . .
H15 H 1.210175 0.443495 0.690111 0.025 Uiso 1 1 calc R . . . .
C16 C 1.15296(16) 0.32360(19) 0.58604(13) 0.0189(4) Uani 1 1 d . . . . .
C17 C 1.06358(17) 0.26789(19) 0.51661(14) 0.0190(4) Uani 1 1 d . . . . .
H17 H 1.088921 0.205712 0.482693 0.023 Uiso 1 1 calc R . . . .
C18 C 1.27243(17) 0.2764(2) 0.59550(14) 0.0217(4) Uani 1 1 d . . . . .
H18 H 1.326650 0.331198 0.642110 0.026 Uiso 1 1 calc R . . . .
C19 C 1.28719(19) 0.1383(2) 0.63060(15) 0.0267(5) Uani 1 1 d . . . . .
H19A H 1.275822 0.135117 0.689943 0.040 Uiso 1 1 calc GR . . . .
H19B H 1.363889 0.108342 0.635931 0.040 Uiso 1 1 calc GR . . . .
H19C H 1.231329 0.082822 0.588428 0.040 Uiso 1 1 calc GR . . . .
C20 C 1.30279(18) 0.2897(2) 0.50818(16) 0.0291(5) Uani 1 1 d . . . . .
H20A H 1.252622 0.234786 0.461454 0.044 Uiso 1 1 calc GR . . . .
H20B H 1.381776 0.263366 0.519048 0.044 Uiso 1 1 calc GR . . . .
H20C H 1.293408 0.379345 0.488082 0.044 Uiso 1 1 calc GR . . . .

loop_
_atom_site_aniso_label
_atom_site_aniso_U_11
_atom_site_aniso_U_22
_atom_site_aniso_U_33
_atom_site_aniso_U_23
_atom_site_aniso_U_13
_atom_site_aniso_U_12
Zn1 0.01268(12) 0.02271(13) 0.02211(13) -0.00287(9) 0.00429(9) -0.00056(9)
S1 0.0149(2) 0.0256(3) 0.0232(2) 0.0065(2) 0.00350(19) -0.00083(19)
S2 0.0138(2) 0.0270(3) 0.0256(3) -0.0118(2) 0.00400(19) -0.00017(19)
O1 0.0179(7) 0.0254(8) 0.0260(7) 0.0010(6) 0.0059(6) -0.0044(6)
O2 0.0152(7) 0.0224(7) 0.0241(7) -0.0037(6) 0.0061(6) 0.0018(5)
C1 0.0174(9) 0.0177(9) 0.0161(9) -0.0034(7) 0.0048(7) -0.0004(7)
C2 0.0200(9) 0.0179(9) 0.0192(9) -0.0034(7) 0.0079(7) -0.0012(7)
C3 0.0282(11) 0.0216(10) 0.0210(10) 0.0013(8) 0.0078(8) -0.0040(8)
C4 0.0356(12) 0.0230(10) 0.0191(10) 0.0039(8) 0.0018(9) -0.0022(9)
C5 0.0254(11) 0.0255(11) 0.0210(10) -0.0003(8) -0.0014(8) 0.0013(9)
C6 0.0174(9) 0.0210(10) 0.0218(10) -0.0061(8) 0.0035(8) -0.0003(8)
C7 0.0185(10) 0.0193(9) 0.0221(10) -0.0014(8) 0.0065(8) -0.0019(8)
C8 0.0172(10) 0.0274(11) 0.0228(10) -0.0009(8) -0.0009(8) 0.0000(8)
C9 0.0266(11) 0.0298(12) 0.0295(11) -0.0049(9) 0.0120(9) -0.0079(9)
C10 0.0193(11) 0.0481(15) 0.0372(13) -0.0152(11) 0.0098(10) 0.0001(10)
C11 0.0181(9) 0.0165(9) 0.0170(9) -0.0011(7) 0.0047(7) -0.0008(7)
C12 0.0162(9) 0.0166(9) 0.0183(9) 0.0030(7) 0.0061(7) 0.0001(7)
C13 0.0205(10) 0.0185(9) 0.0190(9) -0.0007(8) 0.0075(8) 0.0020(8)
C14 0.0265(11) 0.0194(10) 0.0169(9) -0.0031(8) 0.0035(8) -0.0016(8)
C15 0.0197(10) 0.0204(10) 0.0183(9) 0.0000(8) 0.0008(8) -0.0005(8)
C16 0.0177(9) 0.0179(9) 0.0193(9) 0.0026(7) 0.0034(7) 0.0001(7)
C17 0.0164(9) 0.0184(9) 0.0219(10) -0.0016(8) 0.0057(8) 0.0017(7)
C18 0.0137(9) 0.0230(10) 0.0238(10) -0.0029(8) -0.0006(7) 0.0017(8)
C19 0.0246(11) 0.0273(11) 0.0242(11) 0.0036(9) 0.0020(8) 0.0081(9)
C20 0.0150(10) 0.0371(12) 0.0342(12) 0.0084(10) 0.0064(9) 0.0045(9)

loop_
_atom_type_symbol
_atom_type_description
_atom_type_scat_dispersion_real
_atom_type_scat_dispersion_imag
_atom_type_scat_source
C C 0.0033 0.0016 'International Tables Vol C Tables 4.2.6.8 and 6.1.1.4'
H H 0.0000 0.0000 'International Tables Vol C Tables 4.2.6.8 and 6.1.1.4'
O O 0.0106 0.0060 'International Tables Vol C Tables 4.2.6.8 and 6.1.1.4'
S S 0.1246 0.1234 'International Tables Vol C Tables 4.2.6.8 and 6.1.1.4'
Zn Zn 0.2839 1.4301 'International Tables Vol C Tables 4.2.6.8 and 6.1.1.4'

loop_
_geom_angle_atom_site_label_1
_geom_angle_atom_site_label_2
_geom_angle_atom_site_label_3
_geom_angle
_geom_angle_site_symmetry_1
_geom_angle_site_symmetry_3
_geom_angle_publ_flag
S2 Zn1 S1 134.70(2) . . ?
O1 Zn1 S1 87.30(4) . . ?
O1 Zn1 S2 118.04(5) . . ?
O2 Zn1 S1 121.49(4) . . ?
O2 Zn1 S2 87.16(4) . . ?
O2 Zn1 O1 108.75(6) . . ?
C1 S1 Zn1 96.01(7) . . ?
C11 S2 Zn1 96.16(7) . . ?
C2 O1 Zn1 118.83(13) . . ?
C12 O2 Zn1 119.12(12) . . ?
C2 C1 S1 117.59(14) . . ?
C7 C1 S1 116.76(15) . . ?
C7 C1 C2 125.65(18) . . ?
O1 C2 C1 120.07(18) . . ?
O1 C2 C3 115.76(18) . . ?
C3 C2 C1 124.16(18) . . ?
C2 C3 H3 114.3 . . ?
C4 C3 C2 131.3(2) . . ?
C4 C3 H3 114.3 . . ?
C3 C4 H4 114.7 . . ?
C3 C4 C5 130.7(2) . . ?
C5 C4 H4 114.7 . . ?
C4 C5 H5 116.2 . . ?
C6 C5 C4 127.7(2) . . ?
C6 C5 H5 116.2 . . ?
C5 C6 C7 126.3(2) . . ?
C5 C6 C8 117.45(18) . . ?
C7 C6 C8 116.28(19) . . ?
C1 C7 C6 133.90(19) . . ?
C1 C7 H7 113.0 . . ?
C6 C7 H7 113.0 . . ?
C6 C8 H8 107.1 . . ?
C6 C8 C9 112.30(18) . . ?
C6 C8 C10 111.35(17) . . ?
C9 C8 H8 107.1 . . ?
C9 C8 C10 111.63(19) . . ?
C10 C8 H8 107.1 . . ?
C8 C9 H9A 109.5 . . ?
C8 C9 H9B 109.5 . . ?
C8 C9 H9C 109.5 . . ?
H9A C9 H9B 109.5 . . ?
H9A C9 H9C 109.5 . . ?
H9B C9 H9C 109.5 . . ?
C8 C10 H10A 109.5 . . ?
C8 C10 H10B 109.5 . . ?
C8 C10 H10C 109.5 . . ?
H10A C10 H10B 109.5 . . ?
H10A C10 H10C 109.5 . . ?
H10B C10 H10C 109.5 . . ?
C12 C11 S2 117.46(14) . . ?
C17 C11 S2 116.34(14) . . ?
C17 C11 C12 126.20(17) . . ?
O2 C12 C11 120.08(17) . . ?
O2 C12 C13 116.07(17) . . ?
C13 C12 C11 123.84(17) . . ?
C12 C13 H13 114.2 . . ?
C14 C13 C12 131.62(19) . . ?
C14 C13 H13 114.2 . . ?
C13 C14 H14 114.7 . . ?
C13 C14 C15 130.68(19) . . ?
C15 C14 H14 114.7 . . ?
C14 C15 H15 116.2 . . ?
C16 C15 C14 127.59(19) . . ?
C16 C15 H15 116.2 . . ?
C15 C16 C17 125.96(19) . . ?
C15 C16 C18 117.36(18) . . ?
C17 C16 C18 116.66(18) . . ?
C11 C17 C16 134.07(19) . . ?
C11 C17 H17 113.0 . . ?
C16 C17 H17 113.0 . . ?
C16 C18 H18 107.4 . . ?
C16 C18 C19 109.96(17) . . ?
C16 C18 C20 112.87(17) . . ?
C19 C18 H18 107.4 . . ?
C19 C18 C20 111.64(18) . . ?
C20 C18 H18 107.4 . . ?
C18 C19 H19A 109.5 . . ?
C18 C19 H19B 109.5 . . ?
C18 C19 H19C 109.5 . . ?
H19A C19 H19B 109.5 . . ?
H19A C19 H19C 109.5 . . ?
H19B C19 H19C 109.5 . . ?
C18 C20 H20A 109.5 . . ?
C18 C20 H20B 109.5 . . ?
C18 C20 H20C 109.5 . . ?
H20A C20 H20B 109.5 . . ?
H20A C20 H20C 109.5 . . ?
H20B C20 H20C 109.5 . . ?

loop_
_geom_bond_atom_site_label_1
_geom_bond_atom_site_label_2
_geom_bond_distance
_geom_bond_site_symmetry_2
_geom_bond_publ_flag
Zn1 S1 2.2750(5) . ?
Zn1 S2 2.2720(5) . ?
Zn1 O1 1.9789(15) . ?
Zn1 O2 1.9777(14) . ?
S1 C1 1.736(2) . ?
S2 C11 1.7422(19) . ?
O1 C2 1.274(2) . ?
O2 C12 1.277(2) . ?
C1 C2 1.468(3) . ?
C1 C7 1.390(3) . ?
C2 C3 1.422(3) . ?
C3 H3 0.9500 . ?
C3 C4 1.368(3) . ?
C4 H4 0.9500 . ?
C4 C5 1.393(3) . ?
C5 H5 0.9500 . ?
C5 C6 1.375(3) . ?
C6 C7 1.413(3) . ?
C6 C8 1.524(3) . ?
C7 H7 0.9500 . ?
C8 H8 1.0000 . ?
C8 C9 1.525(3) . ?
C8 C10 1.530(3) . ?
C9 H9A 0.9800 . ?
C9 H9B 0.9800 . ?
C9 H9C 0.9800 . ?
C10 H10A 0.9800 . ?
C10 H10B 0.9800 . ?
C10 H10C 0.9800 . ?
C11 C12 1.461(3) . ?
C11 C17 1.390(3) . ?
C12 C13 1.419(3) . ?
C13 H13 0.9500 . ?
C13 C14 1.373(3) . ?
C14 H14 0.9500 . ?
C14 C15 1.392(3) . ?
C15 H15 0.9500 . ?
C15 C16 1.383(3) . ?
C16 C17 1.409(3) . ?
C16 C18 1.525(3) . ?
C17 H17 0.9500 . ?
C18 H18 1.0000 . ?
C18 C19 1.529(3) . ?
C18 C20 1.530(3) . ?
C19 H19A 0.9800 . ?
C19 H19B 0.9800 . ?
C19 H19C 0.9800 . ?
C20 H20A 0.9800 . ?
C20 H20B 0.9800 . ?
C20 H20C 0.9800 . ?

loop_
_geom_torsion_atom_site_label_1
_geom_torsion_atom_site_label_2
_geom_torsion_atom_site_label_3
_geom_torsion_atom_site_label_4
_geom_torsion
_geom_torsion_site_symmetry_1
_geom_torsion_site_symmetry_2
_geom_torsion_site_symmetry_3
_geom_torsion_site_symmetry_4
_geom_torsion_publ_flag
Zn1 S1 C1 C2 0.62(15) . . . . ?
Zn1 S1 C1 C7 179.99(14) . . . . ?
Zn1 S2 C11 C12 -0.66(15) . . . . ?
Zn1 S2 C11 C17 179.40(14) . . . . ?
Zn1 O1 C2 C1 5.4(2) . . . . ?
Zn1 O1 C2 C3 -173.78(14) . . . . ?
Zn1 O2 C12 C11 1.7(2) . . . . ?
Zn1 O2 C12 C13 -177.82(13) . . . . ?
S1 C1 C2 O1 -3.8(3) . . . . ?
S1 C1 C2 C3 175.27(16) . . . . ?
S1 C1 C7 C6 178.90(19) . . . . ?
S2 C11 C12 O2 -0.5(2) . . . . ?
S2 C11 C12 C13 178.95(15) . . . . ?
S2 C11 C17 C16 178.94(19) . . . . ?
O1 C2 C3 C4 -175.1(2) . . . . ?
O2 C12 C13 C14 -178.8(2) . . . . ?
C1 C2 C3 C4 5.7(4) . . . . ?
C2 C1 C7 C6 -1.8(4) . . . . ?
C2 C3 C4 C5 -0.4(4) . . . . ?
C3 C4 C5 C6 -4.3(4) . . . . ?
C4 C5 C6 C7 1.7(4) . . . . ?
C4 C5 C6 C8 -177.5(2) . . . . ?
C5 C6 C7 C1 3.2(4) . . . . ?
C5 C6 C8 C9 114.3(2) . . . . ?
C5 C6 C8 C10 -119.7(2) . . . . ?
C7 C1 C2 O1 176.84(18) . . . . ?
C7 C1 C2 C3 -4.0(3) . . . . ?
C7 C6 C8 C9 -65.0(2) . . . . ?
C7 C6 C8 C10 61.0(3) . . . . ?
C8 C6 C7 C1 -177.6(2) . . . . ?
C11 C12 C13 C14 1.7(3) . . . . ?
C12 C11 C17 C16 -1.0(4) . . . . ?
C12 C13 C14 C15 0.0(4) . . . . ?
C13 C14 C15 C16 -1.5(4) . . . . ?
C14 C15 C16 C17 0.4(3) . . . . ?
C14 C15 C16 C18 -178.0(2) . . . . ?
C15 C16 C17 C11 1.5(4) . . . . ?
C15 C16 C18 C19 108.6(2) . . . . ?
C15 C16 C18 C20 -126.0(2) . . . . ?
C17 C11 C12 O2 179.44(18) . . . . ?
C17 C11 C12 C13 -1.1(3) . . . . ?
C17 C16 C18 C19 -70.0(2) . . . . ?
C17 C16 C18 C20 55.4(2) . . . . ?
C18 C16 C17 C11 179.9(2) . . . . ?
